data_2226525
loop_
_publ_author_name
'Zheng, Mei'
'Wang, Jianfeng'
'Zhang, Jixu'
'Luo, Shuping'

_publ_section_title
;
 3-Fluoro-4-(4-hydroxyphenoxy)benzonitrile
;
_journal_coeditor_code IM2202
_journal_issue 7
_journal_name_full 'Acta Crystallographica Section E'
_journal_page_first o1856
_journal_paper_doi 10.1107/S1600536810024360
_journal_volume 66
_journal_year 2010
_chemical_formula_iupac 'C13 H8 F N O2'
_chemical_formula_moiety 'C13 H8 F N O2'
_chemical_formula_sum 'C13 H8 F N O2'
_chemical_formula_weight 229.20
_chemical_name_systematic
;
3-Fluoro-4-(4-hydroxyphenoxy)benzonitrile
;
_space_group_IT_number 19
_symmetry_cell_setting orthorhombic
_symmetry_space_group_name_Hall 'P 2ac 2ab'
_symmetry_space_group_name_H-M 'P 21 21 21'
_atom_sites_solution_hydrogens geom
_atom_sites_solution_primary direct
_atom_sites_solution_secondary difmap
_audit_creation_method SHELXL-97
_cell_angle_alpha 90.00
_cell_angle_beta 90.00
_cell_angle_gamma 90.00
_cell_formula_units_Z 4
_cell_length_a 6.1932(4)
_cell_length_b 8.8109(5)
_cell_length_c 20.5269(12)
_cell_measurement_reflns_used 6842
_cell_measurement_temperature 295.0(10)
_cell_measurement_theta_max 27.4
_cell_measurement_theta_min 3.0
_cell_volume 1120.11(12)
_computing_cell_refinement 'PROCESS-AUTO (Rigaku, 2006)'
_computing_data_collection 'PROCESS-AUTO (Rigaku, 2006)'
_computing_data_reduction 'CrystalStructure (Rigaku/MSC, 2007)'
_computing_molecular_graphics 'ORTEP-3 for Windows (Farrugia,1997)'
_computing_publication_material 'WinGX (Farrugia, 1999)'
_computing_structure_refinement 'SHELXL97 (Sheldrick, 2008)'
_computing_structure_solution 'SHELXS97 (Sheldrick, 2008)'
_diffrn_ambient_temperature 295.0(10)
_diffrn_detector_area_resol_mean 10.00
_diffrn_measured_fraction_theta_full 0.997
_diffrn_measured_fraction_theta_max 0.997
_diffrn_measurement_device_type 'Rigaku R-AXIS RAPID'
_diffrn_measurement_method \w
_diffrn_radiation_monochromator graphite
_diffrn_radiation_source 'rolling anode'
_diffrn_radiation_type MoK\a
_diffrn_radiation_wavelength 0.71073
_diffrn_reflns_av_R_equivalents 0.0324
_diffrn_reflns_av_sigmaI/netI 0.0198
_diffrn_reflns_limit_h_max 8
_diffrn_reflns_limit_h_min -8
_diffrn_reflns_limit_k_max 11
_diffrn_reflns_limit_k_min -11
_diffrn_reflns_limit_l_max 26
_diffrn_reflns_limit_l_min -26
_diffrn_reflns_number 10999
_diffrn_reflns_theta_full 27.44
_diffrn_reflns_theta_max 27.44
_diffrn_reflns_theta_min 3.05
_exptl_absorpt_coefficient_mu 0.104
_exptl_absorpt_correction_T_max 0.9755
_exptl_absorpt_correction_T_min 0.9586
_exptl_absorpt_correction_type multi-scan
_exptl_absorpt_process_details '(ABSCOR; Higashi, 1995)'
_exptl_crystal_colour colorless
_exptl_crystal_density_diffrn 1.359
_exptl_crystal_density_method 'not measured'
_exptl_crystal_description chunk
_exptl_crystal_F_000 472
_exptl_crystal_size_max 0.39
_exptl_crystal_size_mid 0.31
_exptl_crystal_size_min 0.22
_refine_diff_density_max 0.165
_refine_diff_density_min -0.147
_refine_ls_extinction_coef 0.031(5)
_refine_ls_extinction_expression Fc^*^=kFc[1+0.001xFc^2^\l^3^/sin(2\q)]^-1/4^
_refine_ls_extinction_method 'SHELXL97 (Sheldrick, 2008)'
_refine_ls_goodness_of_fit_ref 1.007
_refine_ls_hydrogen_treatment constr
_refine_ls_matrix_type full
_refine_ls_number_parameters 156
_refine_ls_number_reflns 1498
_refine_ls_number_restraints 0
_refine_ls_restrained_S_all 1.007
_refine_ls_R_factor_all 0.0718
_refine_ls_R_factor_gt 0.0374
_refine_ls_shift/su_max 0.000
_refine_ls_shift/su_mean 0.000
_refine_ls_structure_factor_coef Fsqd
_refine_ls_weighting_details 'calc w=1/[\s^2^(Fo^2^)+(0.0487P)^2^+0.2503P] where P=(Fo^2^+2Fc^2^)/3'
_refine_ls_weighting_scheme calc
_refine_ls_wR_factor_gt 0.0862
_refine_ls_wR_factor_ref 0.1170
_reflns_number_gt 928
_reflns_number_total 1498
_reflns_threshold_expression I>2sigma(I)
_cod_data_source_file im2202.cif
_cod_data_source_block I
_cod_database_code 2226525
_cod_database_fobs_code 2226525

loop_
_symmetry_equiv_pos_as_xyz
'x, y, z'
'-x+1/2, -y, z+1/2'
'x+1/2, -y+1/2, -z'
'-x, y+1/2, -z+1/2'

loop_
_atom_site_type_symbol
_atom_site_label
_atom_site_fract_x
_atom_site_fract_y
_atom_site_fract_z
_atom_site_U_iso_or_equiv
_atom_site_adp_type
_atom_site_calc_flag
_atom_site_refinement_flags
_atom_site_occupancy
_atom_site_disorder_assembly
_atom_site_disorder_group
O O1 0.8260(4) 0.8262(3) 0.91021(10) 0.0842(7) Uani d . 1 . .
F F1 0.7477(4) 0.5751(2) 0.84401(10) 0.0994(7) Uani d . 1 . .
C C3 0.2965(5) 0.7967(4) 0.78841(13) 0.0647(8) Uani d . 1 . .
C C13 0.1155(6) 0.7849(4) 0.74589(16) 0.0797(10) Uani d . 1 . .
C C7 0.8277(5) 0.9255(4) 0.96363(13) 0.0662(8) Uani d . 1 . .
O O2 0.8846(4) 1.2010(3) 1.12504(11) 0.0890(8) Uani d . 1 . .
H H201 0.7775 1.1944 1.1484 0.134 Uiso calc R 1 . .
C C4 0.3341(5) 0.9302(4) 0.82157(14) 0.0706(8) Uani d . 1 . .
H H4 0.2411 1.0120 0.8158 0.085 Uiso calc R 1 . .
C C10 0.8605(5) 1.1076(3) 1.07184(13) 0.0647(8) Uani d . 1 . .
C C1 0.6082(5) 0.6918(4) 0.83712(14) 0.0689(8) Uani d . 1 . .
C C8 0.6707(5) 0.9204(4) 1.01045(14) 0.0720(8) Uani d . 1 . .
H H8 0.5543 0.8546 1.0059 0.086 Uiso calc R 1 . .
C C6 0.6460(5) 0.8233(4) 0.87182(13) 0.0648(8) Uani d . 1 . .
C C2 0.4369(5) 0.6748(4) 0.79642(14) 0.0712(8) Uani d . 1 . .
H H2 0.4141 0.5839 0.7744 0.085 Uiso calc R 1 . .
C C9 0.6853(5) 1.0130(4) 1.06440(14) 0.0718(9) Uani d . 1 . .
H H9 0.5769 1.0115 1.0958 0.086 Uiso calc R 1 . .
C C11 1.0188(6) 1.1111(4) 1.02514(15) 0.0789(10) Uani d . 1 . .
H H11 1.1376 1.1745 1.0301 0.095 Uiso calc R 1 . .
C C12 1.0011(6) 1.0202(4) 0.97087(15) 0.0805(10) Uani d . 1 . .
H H12 1.1076 1.0231 0.9390 0.097 Uiso calc R 1 . .
C C5 0.5080(6) 0.9438(4) 0.86314(14) 0.0710(9) Uani d . 1 . .
H H5 0.5319 1.0344 0.8853 0.085 Uiso calc R 1 . .
N N1 -0.0310(6) 0.7800(4) 0.71268(15) 0.1078(12) Uani d . 1 . .

loop_
_atom_site_aniso_label
_atom_site_aniso_U_11
_atom_site_aniso_U_22
_atom_site_aniso_U_33
_atom_site_aniso_U_12
_atom_site_aniso_U_13
_atom_site_aniso_U_23
O1 0.0678(14) 0.1042(16) 0.0805(13) 0.0258(14) -0.0173(12) -0.0286(13)
F1 0.0986(16) 0.0867(12) 0.1129(14) 0.0398(13) -0.0214(12) -0.0218(12)
C3 0.0581(18) 0.083(2) 0.0534(14) -0.0009(17) -0.0006(13) 0.0069(16)
C13 0.076(2) 0.092(2) 0.0710(19) -0.009(2) -0.0057(19) 0.0122(18)
C7 0.0610(18) 0.0736(17) 0.0642(15) 0.0089(17) -0.0031(16) -0.0066(15)
O2 0.0893(19) 0.0916(15) 0.0861(15) -0.0181(15) 0.0185(13) -0.0244(14)
C4 0.069(2) 0.0754(19) 0.0671(16) 0.0133(18) -0.0032(17) 0.0033(16)
C10 0.066(2) 0.0648(17) 0.0632(15) -0.0042(16) 0.0052(16) -0.0025(14)
C1 0.068(2) 0.0692(18) 0.0697(17) 0.0159(17) 0.0009(16) -0.0051(17)
C8 0.065(2) 0.0776(18) 0.0733(17) -0.0135(18) 0.0016(17) -0.0006(17)
C6 0.0592(19) 0.0778(18) 0.0572(15) 0.0090(17) 0.0002(14) -0.0069(15)
C2 0.072(2) 0.0751(19) 0.0665(17) 0.0011(18) -0.0016(16) -0.0044(17)
C9 0.068(2) 0.084(2) 0.0632(16) -0.0165(19) 0.0125(16) -0.0001(16)
C11 0.063(2) 0.094(2) 0.0801(19) -0.0177(19) 0.0167(18) -0.0068(19)
C12 0.066(2) 0.107(2) 0.0689(17) -0.004(2) 0.0148(18) -0.0094(19)
C5 0.072(2) 0.0706(18) 0.0706(17) 0.0124(17) -0.0058(17) -0.0094(17)
N1 0.094(2) 0.128(3) 0.101(2) -0.030(2) -0.031(2) 0.034(2)

loop_
_atom_type_symbol
_atom_type_description
_atom_type_scat_dispersion_real
_atom_type_scat_dispersion_imag
_atom_type_scat_source
C C 0.0033 0.0016 'International Tables Vol C Tables 4.2.6.8 and 6.1.1.4'
H H 0.0000 0.0000 'International Tables Vol C Tables 4.2.6.8 and 6.1.1.4'
F F 0.0171 0.0103 'International Tables Vol C Tables 4.2.6.8 and 6.1.1.4'
N N 0.0061 0.0033 'International Tables Vol C Tables 4.2.6.8 and 6.1.1.4'
O O 0.0106 0.0060 'International Tables Vol C Tables 4.2.6.8 and 6.1.1.4'

loop_
_geom_angle_atom_site_label_1
_geom_angle_atom_site_label_2
_geom_angle_atom_site_label_3
_geom_angle_site_symmetry_1
_geom_angle_site_symmetry_3
_geom_angle
_geom_angle_publ_flag
C6 O1 C7 . . 118.0(2) ?
C4 C3 C2 . . 119.7(3) ?
C4 C3 C13 . . 119.8(3) ?
C2 C3 C13 . . 120.5(3) ?
N1 C13 C3 . . 177.8(5) ?
C12 C7 C8 . . 120.1(3) ?
C12 C7 O1 . . 118.1(3) ?
C8 C7 O1 . . 121.6(3) ?
C10 O2 H201 . . 109.5 ?
C5 C4 C3 . . 120.7(3) ?
C5 C4 H4 . . 119.6 ?
C3 C4 H4 . . 119.6 ?
C11 C10 O2 . . 117.7(3) ?
C11 C10 C9 . . 119.9(3) ?
O2 C10 C9 . . 122.4(3) ?
F1 C1 C2 . . 118.7(3) ?
F1 C1 C6 . . 118.5(3) ?
C2 C1 C6 . . 122.8(3) ?
C7 C8 C9 . . 119.9(3) ?
C7 C8 H8 . . 120.0 ?
C9 C8 H8 . . 120.0 ?
O1 C6 C5 . . 124.6(3) ?
O1 C6 C1 . . 116.9(3) ?
C5 C6 C1 . . 118.4(3) ?
C1 C2 C3 . . 118.4(3) ?
C1 C2 H2 . . 120.8 ?
C3 C2 H2 . . 120.8 ?
C10 C9 C8 . . 119.9(3) ?
C10 C9 H9 . . 120.0 ?
C8 C9 H9 . . 120.0 ?
C10 C11 C12 . . 119.7(3) ?
C10 C11 H11 . . 120.1 ?
C12 C11 H11 . . 120.1 ?
C7 C12 C11 . . 120.3(3) ?
C7 C12 H12 . . 119.8 ?
C11 C12 H12 . . 119.8 ?
C6 C5 C4 . . 119.9(3) ?
C6 C5 H5 . . 120.0 ?
C4 C5 H5 . . 120.0 ?

loop_
_geom_bond_atom_site_label_1
_geom_bond_atom_site_label_2
_geom_bond_site_symmetry_2
_geom_bond_distance
_geom_bond_publ_flag
O1 C6 . 1.365(4) ?
O1 C7 . 1.403(4) ?
F1 C1 . 1.350(3) ?
C3 C4 . 1.379(5) ?
C3 C2 . 1.391(4) ?
C3 C13 . 1.425(4) ?
C13 N1 . 1.135(4) ?
C7 C12 . 1.368(5) ?
C7 C8 . 1.368(4) ?
O2 C10 . 1.375(3) ?
O2 H201 . 0.8200 ?
C4 C5 . 1.379(4) ?
C4 H4 . 0.9300 ?
C10 C11 . 1.371(4) ?
C10 C9 . 1.377(4) ?
C1 C2 . 1.359(4) ?
C1 C6 . 1.380(4) ?
C8 C9 . 1.378(4) ?
C8 H8 . 0.9300 ?
C6 C5 . 1.375(4) ?
C2 H2 . 0.9300 ?
C9 H9 . 0.9300 ?
C11 C12 . 1.376(4) ?
C11 H11 . 0.9300 ?
C12 H12 . 0.9300 ?
C5 H5 . 0.9300 ?

loop_
_geom_hbond_atom_site_label_D
_geom_hbond_atom_site_label_H
_geom_hbond_atom_site_label_A
_geom_hbond_site_symmetry_A
_geom_hbond_distance_DH
_geom_hbond_distance_HA
_geom_hbond_distance_DA
_geom_hbond_angle_DHA
O2 H201 N1 2_575 0.82 2.03 2.839(4) 168

loop_
_geom_torsion_atom_site_label_1
_geom_torsion_atom_site_label_2
_geom_torsion_atom_site_label_3
_geom_torsion_atom_site_label_4
_geom_torsion_site_symmetry_1
_geom_torsion_site_symmetry_2
_geom_torsion_site_symmetry_3
_geom_torsion_site_symmetry_4
_geom_torsion
_geom_torsion_publ_flag
C6 O1 C7 C12 . . . . -129.3(3) ?
C6 O1 C7 C8 . . . . 56.0(4) ?
C2 C3 C4 C5 . . . . -0.7(5) ?
C13 C3 C4 C5 . . . . 179.8(3) ?
C12 C7 C8 C9 . . . . 1.2(5) ?
O1 C7 C8 C9 . . . . 175.8(3) ?
C7 O1 C6 C5 . . . . 27.9(4) ?
C7 O1 C6 C1 . . . . -155.4(3) ?
F1 C1 C6 O1 . . . . 1.0(4) ?
C2 C1 C6 O1 . . . . -179.0(3) ?
F1 C1 C6 C5 . . . . 177.9(3) ?
C2 C1 C6 C5 . . . . -2.1(5) ?
F1 C1 C2 C3 . . . . -178.6(3) ?
C6 C1 C2 C3 . . . . 1.4(5) ?
C4 C3 C2 C1 . . . . 0.0(5) ?
C13 C3 C2 C1 . . . . 179.5(3) ?
C11 C10 C9 C8 . . . . 0.8(5) ?
O2 C10 C9 C8 . . . . -179.2(3) ?
C7 C8 C9 C10 . . . . -1.6(5) ?
O2 C10 C11 C12 . . . . -179.7(3) ?
C9 C10 C11 C12 . . . . 0.3(5) ?
C8 C7 C12 C11 . . . . -0.1(5) ?
O1 C7 C12 C11 . . . . -174.8(3) ?
C10 C11 C12 C7 . . . . -0.7(5) ?
O1 C6 C5 C4 . . . . 178.0(3) ?
C1 C6 C5 C4 . . . . 1.4(5) ?
C3 C4 C5 C6 . . . . 0.0(5) ?

loop_
_cod_related_entry_id
_cod_related_entry_database
_cod_related_entry_code
1 ChemSpider 14578717
